data_4035879
loop_
_publ_author_name
'Mart\'inez-Pardo, Pablo'
'Blay, Gonzalo'
'Vila, Carlos'
'Sanz-Marco, Amparo'
'Mu\~noz, M Carmen'
'Pedro, Jos\'e R'

_publ_section_title
;
 Enantioselective Synthesis of 5-Trifluoromethyl-2-oxazolines under Dual
 Silver/Organocatalysis.
;
_journal_issue 1
_journal_name_full 'The Journal of organic chemistry'
_journal_page_first 314
_journal_page_last 325
_journal_paper_doi 10.1021/acs.joc.8b02808
_journal_volume 84
_journal_year 2019
_chemical_absolute_configuration ad
_chemical_formula_sum 'C11 H11 Br F3 N O3'
_chemical_formula_weight 342.12
_space_group_crystal_system orthorhombic
_space_group_IT_number 19
_space_group_name_Hall 'P 2ac 2ab'
_space_group_name_H-M_alt 'P 21 21 21'
_atom_sites_solution_hydrogens difmap
_audit_creation_method SHELXL-2014
_cell_angle_alpha 90
_cell_angle_beta 90
_cell_angle_gamma 90
_cell_formula_units_Z 4
_cell_length_a 5.7871(2)
_cell_length_b 13.5493(6)
_cell_length_c 16.8357(6)
_cell_measurement_reflns_used 2861
_cell_measurement_temperature 200(1)
_cell_measurement_theta_max 23.8880
_cell_measurement_theta_min 3.7240
_cell_volume 1320.11(9)
_computing_cell_refinement 'CrysAlisPro, Agilent Technologies'
_computing_data_collection 'CrysAlisPro, Agilent Technologies'
_computing_data_reduction 'CrysAlisPro, Agilent Technologies'
_computing_structure_refinement 'SHELXL-2014 (Sheldrick, 2014)'
_computing_structure_solution 'SHELXS-2014 (Sheldrick, 2014)'
_diffrn_ambient_temperature 200(1)
_diffrn_measured_fraction_theta_full 0.997
_diffrn_measured_fraction_theta_max 0.940
_diffrn_measurement_device_type 'SuperNova Sapphire3'
_diffrn_radiation_type MoK\a
_diffrn_radiation_wavelength 0.71073
_diffrn_reflns_av_R_equivalents 0.0548
_diffrn_reflns_av_unetI/netI 0.0664
_diffrn_reflns_Laue_measured_fraction_full 0.997
_diffrn_reflns_Laue_measured_fraction_max 0.940
_diffrn_reflns_limit_h_max 7
_diffrn_reflns_limit_h_min -7
_diffrn_reflns_limit_k_max 17
_diffrn_reflns_limit_k_min -14
_diffrn_reflns_limit_l_max 22
_diffrn_reflns_limit_l_min -23
_diffrn_reflns_number 11989
_diffrn_reflns_point_group_measured_fraction_full 0.998
_diffrn_reflns_point_group_measured_fraction_max 0.915
_diffrn_reflns_theta_full 25.000
_diffrn_reflns_theta_max 29.782
_diffrn_reflns_theta_min 3.241
_exptl_absorpt_coefficient_mu 3.153
_exptl_absorpt_correction_T_max 1.00000
_exptl_absorpt_correction_T_min 0.54357
_exptl_absorpt_correction_type multi-scan
_exptl_absorpt_process_details 'Empirical absorption correction'
_exptl_crystal_colour colorless
_exptl_crystal_density_diffrn 1.721
_exptl_crystal_description prismatic
_exptl_crystal_F_000 680
_exptl_crystal_size_max 0.120
_exptl_crystal_size_mid 0.080
_exptl_crystal_size_min 0.080
_refine_diff_density_max 0.270
_refine_diff_density_min -0.408
_refine_diff_density_rms 0.070
_refine_ls_abs_structure_details
;
 Flack x determined using 764 quotients [(I+)-(I-)]/[(I+)+(I-)]
 (Parsons, Flack and Wagner, Acta Cryst. B69 (2013) 249-259).
;
_refine_ls_abs_structure_Flack 0.005(8)
_refine_ls_extinction_method none
_refine_ls_goodness_of_fit_ref 0.896
_refine_ls_hydrogen_treatment refall
_refine_ls_matrix_type full
_refine_ls_number_parameters 216
_refine_ls_number_reflns 3447
_refine_ls_number_restraints 0
_refine_ls_restrained_S_all 0.896
_refine_ls_R_factor_all 0.0829
_refine_ls_R_factor_gt 0.0432
_refine_ls_shift/su_max 0.002
_refine_ls_shift/su_mean 0.000
_refine_ls_structure_factor_coef Fsqd
_refine_ls_weighting_details 'w=1/[\s^2^(Fo^2^)+(0.0604P)^2^+0.3452P] where P=(Fo^2^+2Fc^2^)/3'
_refine_ls_weighting_scheme calc
_refine_ls_wR_factor_gt 0.0916
_refine_ls_wR_factor_ref 0.1144
_reflns_Friedel_coverage 0.681
_reflns_Friedel_fraction_full 1.000
_reflns_Friedel_fraction_max 0.880
_reflns_number_gt 2387
_reflns_number_total 3447
_reflns_threshold_expression 'I > 2\s(I)'
_cod_data_source_file jo8b02808_si_002.cif
_cod_data_source_block shelx
_cod_database_code 4035879
_shelx_space_group_comment
;
The symmetry employed for this shelxl refinement is uniquely defined
by the following loop, which should always be used as a source of
symmetry information in preference to the above space-group names.
They are only intended as comments.
;
_shelx_estimated_absorpt_t_min 0.703
_shelx_estimated_absorpt_t_max 0.787
_shelxl_version_number 2014-1

loop_
_space_group_symop_operation_xyz
'x, y, z'
'-x+1/2, -y, z+1/2'
'x+1/2, -y+1/2, -z'
'-x, y+1/2, -z+1/2'

loop_
_atom_site_label
_atom_site_type_symbol
_atom_site_fract_x
_atom_site_fract_y
_atom_site_fract_z
_atom_site_U_iso_or_equiv
_atom_site_adp_type
_atom_site_occupancy
_atom_site_site_symmetry_order
_atom_site_calc_flag
Br Br 1.15248(11) 0.84718(5) 0.20687(4) 0.0529(2) Uani 1 1 d
O1 O 1.0169(7) 1.0833(3) -0.0352(3) 0.0410(10) Uani 1 1 d
O2 O 0.6784(8) 1.2173(3) 0.0639(2) 0.0447(10) Uani 1 1 d
O3 O 0.4657(8) 1.0836(3) 0.0888(2) 0.0388(10) Uani 1 1 d
N N 0.6439(11) 1.1876(5) -0.0951(4) 0.0453(13) Uani 1 1 d
F1 F 0.8933(8) 1.0576(3) -0.1872(2) 0.0610(12) Uani 1 1 d
F2 F 0.6295(9) 0.9525(3) -0.1605(2) 0.0645(11) Uani 1 1 d
F3 F 0.9862(9) 0.9180(3) -0.1381(2) 0.0713(15) Uani 1 1 d
C1 C 0.8107(10) 1.0317(4) -0.0492(3) 0.0316(12) Uani 1 1 d
C2 C 0.8290(13) 0.9897(4) -0.1339(4) 0.0455(15) Uani 1 1 d
C3 C 0.6011(9) 1.1029(4) -0.0430(3) 0.0286(12) Uani 1 1 d
C4 C 0.5889(8) 1.1423(4) 0.0417(3) 0.0300(11) Uani 1 1 d
C5 C 0.4612(19) 1.1121(7) 0.1723(4) 0.057(2) Uani 1 1 d
C6 C 0.7916(9) 0.9460(4) 0.0098(3) 0.0290(12) Uani 1 1 d
C7 C 0.6096(11) 0.8797(4) 0.0056(4) 0.0367(13) Uani 1 1 d
C8 C 0.5933(11) 0.8038(5) 0.0598(4) 0.0404(14) Uani 1 1 d
C9 C 0.7531(12) 0.7931(5) 0.1192(4) 0.0414(14) Uani 1 1 d
C10 C 0.9313(10) 0.8596(4) 0.1234(3) 0.0364(13) Uani 1 1 d
C11 C 0.9562(10) 0.9359(4) 0.0691(3) 0.0331(12) Uani 1 1 d
H7 H 0.497(12) 0.882(4) -0.034(3) 0.034(16) Uiso 1 1 d
H5A H 0.366(16) 1.065(6) 0.197(5) 0.08(3) Uiso 1 1 d
H8 H 0.465(12) 0.760(4) 0.057(3) 0.035(16) Uiso 1 1 d
H3 H 0.463(11) 1.062(4) -0.055(3) 0.024(14) Uiso 1 1 d
H11 H 1.066(10) 0.986(4) 0.072(3) 0.022(14) Uiso 1 1 d
H1O H 0.997(14) 1.140(6) -0.057(4) 0.06(2) Uiso 1 1 d
H10 H 0.743(9) 0.745(4) 0.157(3) 0.023(13) Uiso 1 1 d
H1N H 0.607(16) 1.171(6) -0.138(5) 0.08(3) Uiso 1 1 d
H5B H 0.613(19) 1.106(7) 0.193(5) 0.09(3) Uiso 1 1 d
H5C H 0.386(19) 1.178(7) 0.178(5) 0.10(3) Uiso 1 1 d
H2N H 0.559(16) 1.235(6) -0.086(4) 0.06(3) Uiso 1 1 d

loop_
_atom_site_aniso_label
_atom_site_aniso_U_11
_atom_site_aniso_U_22
_atom_site_aniso_U_33
_atom_site_aniso_U_23
_atom_site_aniso_U_13
_atom_site_aniso_U_12
Br 0.0427(3) 0.0749(5) 0.0413(3) 0.0123(3) -0.0019(3) 0.0073(4)
O1 0.021(2) 0.035(2) 0.067(3) 0.018(2) 0.0021(19) 0.0038(18)
O2 0.041(3) 0.038(2) 0.055(2) -0.0082(19) -0.001(2) -0.007(2)
O3 0.044(2) 0.037(2) 0.036(2) -0.0026(17) 0.0024(18) -0.002(2)
N 0.043(3) 0.045(3) 0.048(3) 0.010(2) 0.003(3) 0.019(3)
F1 0.079(3) 0.057(2) 0.047(2) 0.0142(17) 0.027(2) 0.019(2)
F2 0.087(3) 0.065(3) 0.041(2) -0.0088(18) -0.005(2) -0.009(3)
F3 0.104(4) 0.056(3) 0.054(2) 0.0073(19) 0.029(2) 0.042(3)
C1 0.024(3) 0.030(3) 0.041(3) 0.004(2) 0.003(2) 0.001(2)
C2 0.056(4) 0.035(3) 0.045(3) 0.004(3) 0.012(3) 0.011(3)
C3 0.020(3) 0.031(3) 0.035(3) 0.001(2) 0.000(2) 0.001(2)
C4 0.019(2) 0.032(3) 0.039(3) 0.002(2) -0.003(2) -0.001(2)
C5 0.079(6) 0.060(5) 0.033(3) 0.001(3) 0.000(4) 0.004(5)
C6 0.027(3) 0.028(3) 0.032(3) 0.001(2) 0.003(2) 0.002(2)
C7 0.035(3) 0.035(3) 0.039(3) -0.004(2) 0.001(3) -0.005(3)
C8 0.040(4) 0.037(3) 0.045(3) 0.001(3) 0.002(3) -0.010(3)
C9 0.048(4) 0.037(3) 0.039(3) 0.006(3) 0.013(3) -0.001(3)
C10 0.032(3) 0.041(3) 0.036(3) 0.001(3) 0.006(2) 0.006(3)
C11 0.028(3) 0.030(3) 0.041(3) -0.002(2) 0.006(2) 0.001(3)

loop_
_atom_type_symbol
_atom_type_description
_atom_type_scat_dispersion_real
_atom_type_scat_dispersion_imag
_atom_type_scat_source
C C 0.0033 0.0016 'International Tables Vol C Tables 4.2.6.8 and 6.1.1.4'
H H 0.0000 0.0000 'International Tables Vol C Tables 4.2.6.8 and 6.1.1.4'
N N 0.0061 0.0033 'International Tables Vol C Tables 4.2.6.8 and 6.1.1.4'
O O 0.0106 0.0060 'International Tables Vol C Tables 4.2.6.8 and 6.1.1.4'
Br Br -0.2901 2.4595 'International Tables Vol C Tables 4.2.6.8 and 6.1.1.4'
F F 0.0171 0.0103 'International Tables Vol C Tables 4.2.6.8 and 6.1.1.4'

loop_
_geom_angle_atom_site_label_1
_geom_angle_atom_site_label_2
_geom_angle_atom_site_label_3
_geom_angle
C4 O3 C5 115.2(5)
O1 C1 C6 109.2(4)
O1 C1 C2 106.3(5)
C6 C1 C2 109.0(4)
O1 C1 C3 110.1(4)
C6 C1 C3 111.8(4)
C2 C1 C3 110.2(5)
F3 C2 F1 106.0(5)
F3 C2 F2 107.3(5)
F1 C2 F2 106.0(5)
F3 C2 C1 111.5(5)
F1 C2 C1 112.8(5)
F2 C2 C1 112.9(5)
N C3 C4 107.0(5)
N C3 C1 108.3(4)
C4 C3 C1 108.4(4)
O2 C4 O3 123.6(5)
O2 C4 C3 124.6(5)
O3 C4 C3 111.9(4)
C11 C6 C7 119.7(5)
C11 C6 C1 119.5(5)
C7 C6 C1 120.8(5)
C8 C7 C6 120.1(6)
C9 C8 C7 121.1(6)
C8 C9 C10 118.4(6)
C9 C10 C11 122.3(6)
C9 C10 Br 118.9(4)
C11 C10 Br 118.8(5)
C6 C11 C10 118.4(5)

loop_
_geom_bond_atom_site_label_1
_geom_bond_atom_site_label_2
_geom_bond_distance
Br C10 1.909(6)
O1 C1 1.403(7)
O2 C4 1.201(6)
O3 C4 1.330(7)
O3 C5 1.459(8)
N C3 1.466(7)
F1 C2 1.337(7)
F2 C2 1.337(9)
F3 C2 1.333(7)
C1 C6 1.532(7)
C1 C2 1.539(8)
C1 C3 1.553(8)
C3 C4 1.526(8)
C6 C11 1.387(8)
C6 C7 1.386(8)
C7 C8 1.379(8)
C8 C9 1.370(9)
C9 C10 1.372(9)
C10 C11 1.387(8)
